data_2233643
loop_
_publ_author_name
'Hanton, Lyall R.'
'Moratti, Stephen C.'
'Shi, Zheng'
'Simpson, Jim'

_publ_section_title
;
 4,5-Dihydrocyclopenta[<i>b</i>]thiophen-6-one
;
_journal_coeditor_code TK5042
_journal_issue 2
_journal_name_full 'Acta Crystallographica Section E'
_journal_page_first o371
_journal_page_last o372
_journal_paper_doi 10.1107/S1600536811056042
_journal_volume 68
_journal_year 2012
_chemical_formula_iupac 'C7 H6 O S'
_chemical_formula_moiety 'C7 H6 O S'
_chemical_formula_sum 'C7 H6 O S'
_chemical_formula_weight 138.18
_chemical_name_systematic
;
4,5-Dihydrocyclopenta[<i>b</i>]thiophen-6-one
;
_space_group_IT_number 2
_symmetry_cell_setting triclinic
_symmetry_space_group_name_Hall '-P 1'
_symmetry_space_group_name_H-M 'P -1'
_atom_sites_solution_hydrogens geom
_atom_sites_solution_primary direct
_atom_sites_solution_secondary difmap
_cell_angle_alpha 83.247(8)
_cell_angle_beta 86.097(7)
_cell_angle_gamma 71.363(8)
_cell_formula_units_Z 4
_cell_length_a 6.6133(9)
_cell_length_b 7.4894(11)
_cell_length_c 13.3213(16)
_cell_measurement_reflns_used 1413
_cell_measurement_temperature 92(2)
_cell_measurement_theta_max 22.03
_cell_measurement_theta_min 3.08
_cell_volume 620.54(15)
_computing_cell_refinement
;
APEX2 (Bruker, 2011) and SAINT (Bruker, 2011)
;
_computing_data_collection 'APEX2 (Bruker, 2011)'
_computing_data_reduction 'SAINT (Bruker, 2011)'
_computing_molecular_graphics
;
SHELXTL (Sheldrick, 2008) and <i>Mercury</i> (Macrae <i>et al.</i>,
2008)
;
_computing_publication_material
;
SHELXL97 (Sheldrick, 2008), enCIFer (Allen <i>et al.</i>, 2004),
PLATON (Spek, 2009) and publCIF (Westrip, 2010)
;
_computing_structure_refinement
;
SHELXL97 (Sheldrick, 2008) and <i>TITAN2000</i> (Hunter & Simpson,
1999)
;
_computing_structure_solution
;
SHELXS97 (Sheldrick, 2008) and <i>TITAN2000</i> (Hunter & Simpson,
1999)
;
_diffrn_ambient_temperature 92(2)
_diffrn_measured_fraction_theta_full 0.994
_diffrn_measured_fraction_theta_max 0.994
_diffrn_measurement_device_type 'Bruker APEXII CCD area-detector'
_diffrn_measurement_method '\w scans'
_diffrn_radiation_monochromator graphite
_diffrn_radiation_source 'fine-focus sealed tube'
_diffrn_radiation_type MoK\a
_diffrn_radiation_wavelength 0.71073
_diffrn_reflns_av_R_equivalents 0.0400
_diffrn_reflns_av_sigmaI/netI 0.0402
_diffrn_reflns_limit_h_max 6
_diffrn_reflns_limit_h_min -6
_diffrn_reflns_limit_k_max 7
_diffrn_reflns_limit_k_min -7
_diffrn_reflns_limit_l_max 14
_diffrn_reflns_limit_l_min -14
_diffrn_reflns_number 5251
_diffrn_reflns_theta_full 22.10
_diffrn_reflns_theta_max 22.10
_diffrn_reflns_theta_min 1.54
_diffrn_standards_number 0
_exptl_absorpt_coefficient_mu 0.418
_exptl_absorpt_correction_T_max 0.7447
_exptl_absorpt_correction_T_min 0.6173
_exptl_absorpt_correction_type multi-scan
_exptl_absorpt_process_details '(SADABS; Bruker, 2011)'
_exptl_crystal_colour yellow
_exptl_crystal_density_diffrn 1.479
_exptl_crystal_density_method 'not measured'
_exptl_crystal_description 'rectangular plate'
_exptl_crystal_F_000 288
_exptl_crystal_size_max 0.55
_exptl_crystal_size_mid 0.28
_exptl_crystal_size_min 0.02
_refine_diff_density_max 0.298
_refine_diff_density_min -0.337
_refine_ls_extinction_method none
_refine_ls_goodness_of_fit_ref 1.114
_refine_ls_hydrogen_treatment constr
_refine_ls_matrix_type full
_refine_ls_number_parameters 163
_refine_ls_number_reflns 1522
_refine_ls_number_restraints 0
_refine_ls_restrained_S_all 1.114
_refine_ls_R_factor_all 0.0486
_refine_ls_R_factor_gt 0.0400
_refine_ls_shift/su_max 0.000
_refine_ls_shift/su_mean 0.000
_refine_ls_structure_factor_coef Fsqd
_refine_ls_weighting_details 'calc w=1/[\s^2^(Fo^2^)+(0.0713P)^2^+0.0126P] where P=(Fo^2^+2Fc^2^)/3'
_refine_ls_weighting_scheme calc
_refine_ls_wR_factor_gt 0.1082
_refine_ls_wR_factor_ref 0.1187
_reflns_number_gt 1264
_reflns_number_total 1522
_reflns_threshold_expression I>2\s(I)
_cod_data_source_file tk5042.cif
_cod_data_source_block I
_cod_original_cell_volume 620.54(14)
_cod_database_code 2233643
_cod_database_fobs_code 2233643

loop_
_symmetry_equiv_pos_as_xyz
'x, y, z'
'-x, -y, -z'

loop_
_atom_site_type_symbol
_atom_site_label
_atom_site_fract_x
_atom_site_fract_y
_atom_site_fract_z
_atom_site_U_iso_or_equiv
_atom_site_adp_type
_atom_site_calc_flag
_atom_site_refinement_flags
_atom_site_occupancy
_atom_site_symmetry_multiplicity
S S1 0.46716(12) 0.59750(11) 0.65016(6) 0.0210(3) Uani d . 1 1
C C12 0.6994(5) 0.5881(4) 0.5819(2) 0.0205(8) Uani d . 1 1
H H12 0.7031 0.6465 0.5148 0.025 Uiso calc R 1 1
C C13 0.8795(5) 0.4873(4) 0.6343(2) 0.0196(8) Uani d . 1 1
H H13 1.0213 0.4668 0.6078 0.024 Uiso calc R 1 1
C C14 0.9491(5) 0.3065(4) 0.8221(2) 0.0193(8) Uani d . 1 1
H H14A 1.0453 0.3705 0.8447 0.023 Uiso calc R 1 1
H H14B 1.0345 0.1774 0.8064 0.023 Uiso calc R 1 1
C C15 0.7725(5) 0.2999(4) 0.9031(2) 0.0196(8) Uani d . 1 1
H H15A 0.7831 0.1670 0.9267 0.023 Uiso calc R 1 1
H H15B 0.7872 0.3637 0.9619 0.023 Uiso calc R 1 1
C C16 0.5581(5) 0.4015(4) 0.8544(2) 0.0195(8) Uani d . 1 1
O O1 0.3814(3) 0.4238(3) 0.89458(15) 0.0248(6) Uani d . 1 1
C C17 0.6113(5) 0.4662(4) 0.7517(2) 0.0176(8) Uani d . 1 1
C C18 0.8269(5) 0.4181(4) 0.7325(2) 0.0165(7) Uani d . 1 1
S S2 0.47328(13) 0.09696(11) 0.12918(6) 0.0222(3) Uani d . 1 1
C C22 0.2153(5) 0.2131(4) 0.0920(2) 0.0228(8) Uani d . 1 1
H H22 0.1814 0.2782 0.0266 0.027 Uiso calc R 1 1
C C23 0.0655(5) 0.2020(4) 0.1654(2) 0.0223(8) Uani d . 1 1
H H23 -0.0840 0.2574 0.1574 0.027 Uiso calc R 1 1
C C24 0.0802(5) 0.0432(4) 0.3591(2) 0.0198(8) Uani d . 1 1
H H24A -0.0149 -0.0345 0.3558 0.024 Uiso calc R 1 1
H H24B 0.0024 0.1568 0.3937 0.024 Uiso calc R 1 1
C C25 0.2881(5) -0.0727(4) 0.4135(2) 0.0185(8) Uani d . 1 1
H H25A 0.3004 -0.0146 0.4749 0.022 Uiso calc R 1 1
H H25B 0.2877 -0.2040 0.4339 0.022 Uiso calc R 1 1
C C26 0.4739(5) -0.0725(4) 0.3396(2) 0.0170(8) Uani d . 1 1
O O2 0.6635(3) -0.1458(3) 0.35756(15) 0.0232(6) Uani d . 1 1
C C27 0.3776(5) 0.0332(4) 0.2462(2) 0.0181(8) Uani d . 1 1
C C28 0.1598(5) 0.0976(4) 0.2551(2) 0.0181(8) Uani d . 1 1

loop_
_atom_site_aniso_label
_atom_site_aniso_U_11
_atom_site_aniso_U_22
_atom_site_aniso_U_33
_atom_site_aniso_U_12
_atom_site_aniso_U_13
_atom_site_aniso_U_23
S1 0.0114(5) 0.0241(6) 0.0242(5) -0.0009(4) -0.0045(4) -0.0007(4)
C12 0.0189(19) 0.0248(19) 0.0193(17) -0.0099(15) -0.0005(14) 0.0000(14)
C13 0.0099(18) 0.0216(18) 0.0250(19) -0.0011(14) 0.0014(14) -0.0048(14)
C14 0.0125(18) 0.0215(19) 0.0229(18) -0.0037(14) -0.0018(14) -0.0020(14)
C15 0.0166(19) 0.0200(18) 0.0207(17) -0.0040(14) -0.0017(14) -0.0011(14)
C16 0.016(2) 0.0171(19) 0.0265(18) -0.0050(15) -0.0030(16) -0.0075(14)
O1 0.0106(14) 0.0311(14) 0.0318(13) -0.0052(10) 0.0044(11) -0.0061(10)
C17 0.0100(18) 0.0170(18) 0.0236(17) -0.0007(14) -0.0049(13) -0.0014(14)
C18 0.0117(18) 0.0167(17) 0.0217(18) -0.0041(13) 0.0000(13) -0.0049(14)
S2 0.0177(6) 0.0271(6) 0.0217(5) -0.0079(4) 0.0016(4) -0.0014(4)
C22 0.023(2) 0.0224(19) 0.0212(18) -0.0055(15) -0.0037(15) 0.0044(14)
C23 0.0154(19) 0.0226(19) 0.0283(19) -0.0038(15) -0.0057(16) -0.0032(15)
C24 0.0124(18) 0.0219(18) 0.0239(18) -0.0038(14) -0.0001(14) -0.0025(14)
C25 0.0167(19) 0.0197(18) 0.0176(17) -0.0037(14) -0.0044(14) 0.0013(14)
C26 0.015(2) 0.0152(17) 0.0217(18) -0.0043(14) -0.0002(14) -0.0057(13)
O2 0.0094(14) 0.0281(14) 0.0284(13) -0.0010(10) -0.0032(10) -0.0003(10)
C27 0.0125(19) 0.0203(19) 0.0222(17) -0.0049(14) 0.0008(14) -0.0064(14)
C28 0.0138(18) 0.0189(18) 0.0221(18) -0.0047(14) -0.0013(14) -0.0052(14)

loop_
_atom_type_symbol
_atom_type_description
_atom_type_scat_dispersion_real
_atom_type_scat_dispersion_imag
_atom_type_scat_source
C C 0.0033 0.0016 'International Tables Vol C Tables 4.2.6.8 and 6.1.1.4'
H H 0.0000 0.0000 'International Tables Vol C Tables 4.2.6.8 and 6.1.1.4'
O O 0.0106 0.0060 'International Tables Vol C Tables 4.2.6.8 and 6.1.1.4'
S S 0.1246 0.1234 'International Tables Vol C Tables 4.2.6.8 and 6.1.1.4'

loop_
_geom_angle_atom_site_label_1
_geom_angle_atom_site_label_2
_geom_angle_atom_site_label_3
_geom_angle
C12 S1 C17 90.47(15)
C13 C12 S1 113.1(2)
C13 C12 H12 123.5
S1 C12 H12 123.5
C12 C13 C18 111.3(3)
C12 C13 H13 124.3
C18 C13 H13 124.3
C18 C14 C15 103.4(2)
C18 C14 H14A 111.1
C15 C14 H14A 111.1
C18 C14 H14B 111.1
C15 C14 H14B 111.1
H14A C14 H14B 109.0
C16 C15 C14 107.4(2)
C16 C15 H15A 110.2
C14 C15 H15A 110.2
C16 C15 H15B 110.2
C14 C15 H15B 110.2
H15A C15 H15B 108.5
O1 C16 C17 128.2(3)
O1 C16 C15 126.6(3)
C17 C16 C15 105.1(3)
C18 C17 C16 112.5(3)
C18 C17 S1 112.4(2)
C16 C17 S1 135.1(2)
C17 C18 C13 112.7(3)
C17 C18 C14 111.5(3)
C13 C18 C14 135.8(3)
C27 S2 C22 89.93(15)
C23 C22 S2 113.3(2)
C23 C22 H22 123.3
S2 C22 H22 123.3
C22 C23 C28 111.6(3)
C22 C23 H23 124.2
C28 C23 H23 124.2
C28 C24 C25 103.1(2)
C28 C24 H24A 111.1
C25 C24 H24A 111.1
C28 C24 H24B 111.1
C25 C24 H24B 111.1
H24A C24 H24B 109.1
C26 C25 C24 107.4(2)
C26 C25 H25A 110.2
C24 C25 H25A 110.2
C26 C25 H25B 110.2
C24 C25 H25B 110.2
H25A C25 H25B 108.5
O2 C26 C27 128.6(3)
O2 C26 C25 125.8(3)
C27 C26 C25 105.6(3)
C28 C27 C26 112.0(3)
C28 C27 S2 112.9(2)
C26 C27 S2 135.1(2)
C27 C28 C23 112.3(3)
C27 C28 C24 111.8(3)
C23 C28 C24 135.8(3)

loop_
_geom_bond_atom_site_label_1
_geom_bond_atom_site_label_2
_geom_bond_distance
S1 C12 1.716(3)
S1 C17 1.723(3)
C12 C13 1.375(4)
C12 H12 0.9500
C13 C18 1.412(4)
C13 H13 0.9500
C14 C18 1.497(4)
C14 C15 1.543(4)
C14 H14A 0.9900
C14 H14B 0.9900
C15 C16 1.526(4)
C15 H15A 0.9900
C15 H15B 0.9900
C16 O1 1.221(4)
C16 C17 1.456(4)
C17 C18 1.368(4)
S2 C27 1.716(3)
S2 C22 1.726(3)
C22 C23 1.359(4)
C22 H22 0.9500
C23 C28 1.413(4)
C23 H23 0.9500
C24 C28 1.506(4)
C24 C25 1.547(4)
C24 H24A 0.9900
C24 H24B 0.9900
C25 C26 1.522(4)
C25 H25A 0.9900
C25 H25B 0.9900
C26 O2 1.225(4)
C26 C27 1.461(4)
C27 C28 1.366(4)

loop_
_geom_hbond_atom_site_label_D
_geom_hbond_atom_site_label_H
_geom_hbond_atom_site_label_A
_geom_hbond_site_symmetry_A
_geom_hbond_distance_DH
_geom_hbond_distance_HA
_geom_hbond_distance_DA
_geom_hbond_angle_DHA
C14 H14A O1 1_655 0.99 2.52 3.473(4) 160.3
C15 H15B O1 2_667 0.99 2.59 3.489(3) 150.6
C12 H12 O2 1_565 0.95 2.43 3.370(4) 168.1
C13 H13 O2 2_756 0.95 2.65 3.275(4) 124.1
C23 H23 O1 2_566 0.95 2.62 3.425(4) 143.3
C24 H24A O2 1_455 0.99 2.52 3.480(4) 163.7
C25 H25A O2 2_656 0.99 2.71 3.704(3) 179.5
C25 H25B Cg1 1_545 0.99 2.79 3.561(3) 135
C15 H15A Cg4 1_565 0.99 2.84 3.571(3) 131

loop_
_cod_related_entry_id
_cod_related_entry_database
_cod_related_entry_code
1 ChemSpider 279256
